data_4064815
loop_
_publ_author_name
'Ate\,sin, T\"ulay A.'
'Kundu, Sabuj'
'Skugrud, Karlyn'
'Lai, Katherine A.'
'Swartz, Brett D.'
'Li, Ting'
'Brennessel, William W.'
'Jones, William D.'

_publ_section_title
;
 Predicting Selectivity in Oxidative Addition of C--S Bonds of Substituted
 Thiophenes to a Platinum(0) Fragment: An Experimental and Theoretical
 Study
;
_journal_issue 17
_journal_name_full Organometallics
_journal_page_first 4578
_journal_paper_doi 10.1021/om200352d
_journal_volume 30
_journal_year 2011
_chemical_formula_moiety 'C19 H38 P2 Pt S'
_chemical_formula_sum 'C19 H38 P2 Pt S'
_chemical_formula_weight 555.58
_chemical_name_common Pt(dippe)(CH=CH-CH=CMe-S)
_chemical_name_systematic
; 
 ? 
;
_space_group_IT_number 14
_symmetry_cell_setting monoclinic
_symmetry_space_group_name_Hall '-P 2ybc'
_symmetry_space_group_name_H-M 'P 1 21/c 1'
_atom_sites_solution_hydrogens geom
_atom_sites_solution_primary direct
_atom_sites_solution_secondary difmap
_audit_creation_method SHELXL-97
_cell_angle_alpha 90.00
_cell_angle_beta 118.051(2)
_cell_angle_gamma 90.00
_cell_formula_units_Z 8
_cell_length_a 20.614(3)
_cell_length_b 12.7602(12)
_cell_length_c 19.4135(19)
_cell_measurement_reflns_used 4028
_cell_measurement_temperature 100.0(1)
_cell_measurement_theta_max 34.50
_cell_measurement_theta_min 2.54
_cell_volume 4506.6(9)
_computing_cell_refinement 'SAINT (Bruker, 2007)'
_computing_data_collection 'APEX2 (Bruker, 2008)'
_computing_data_reduction 'SAINT (Bruker, 2007)'
_computing_molecular_graphics 'SHELXTL (Sheldrick, 2008)'
_computing_publication_material 'SHELXTL (Sheldrick, 2008)'
_computing_structure_refinement 'SHELXL-97 (Sheldrick, 2008)'
_computing_structure_solution 'SIR97 (Altomare et al., 1999)'
_diffrn_ambient_temperature 100.0(1)
_diffrn_measured_fraction_theta_full 0.992
_diffrn_measured_fraction_theta_max 0.992
_diffrn_measurement_device_type 'Bruker SMART APEX II CCD Platform'
_diffrn_measurement_method 'area detector, \w scans per \f'
_diffrn_radiation_monochromator graphite
_diffrn_radiation_source 'fine-focus sealed tube'
_diffrn_radiation_type MoK\a
_diffrn_radiation_wavelength 0.71073
_diffrn_reflns_av_R_equivalents 0.0883
_diffrn_reflns_av_sigmaI/netI 0.0831
_diffrn_reflns_limit_h_max 35
_diffrn_reflns_limit_h_min -35
_diffrn_reflns_limit_k_max 21
_diffrn_reflns_limit_k_min -21
_diffrn_reflns_limit_l_max 33
_diffrn_reflns_limit_l_min -33
_diffrn_reflns_number 107057
_diffrn_reflns_theta_full 37.78
_diffrn_reflns_theta_max 37.78
_diffrn_reflns_theta_min 1.12
_exptl_absorpt_coefficient_mu 6.461
_exptl_absorpt_correction_T_max 0.7283
_exptl_absorpt_correction_T_min 0.3062
_exptl_absorpt_correction_type multi-scan
_exptl_absorpt_process_details 'SADABS (Sheldrick, 2008)'
_exptl_crystal_colour colorless
_exptl_crystal_density_diffrn 1.638
_exptl_crystal_density_method 'not measured'
_exptl_crystal_description block
_exptl_crystal_F_000 2208
_exptl_crystal_size_max 0.24
_exptl_crystal_size_mid 0.16
_exptl_crystal_size_min 0.05
_refine_diff_density_max 2.731
_refine_diff_density_min -2.302
_refine_diff_density_rms 0.221
_refine_ls_extinction_method none
_refine_ls_goodness_of_fit_ref 1.022
_refine_ls_hydrogen_treatment constr
_refine_ls_matrix_type full
_refine_ls_number_parameters 458
_refine_ls_number_reflns 23968
_refine_ls_number_restraints 11
_refine_ls_restrained_S_all 1.022
_refine_ls_R_factor_all 0.1021
_refine_ls_R_factor_gt 0.0450
_refine_ls_shift/su_max 0.002
_refine_ls_shift/su_mean 0.000
_refine_ls_structure_factor_coef Fsqd
_refine_ls_weighting_details 'calc w=1/[\s^2^(Fo^2^)+(0.0284P)^2^+0.0000P] where P=(Fo^2^+2Fc^2^)/3'
_refine_ls_weighting_scheme calc
_refine_ls_wR_factor_gt 0.0736
_refine_ls_wR_factor_ref 0.0883
_reflns_number_gt 14511
_reflns_number_total 23968
_reflns_threshold_expression >2sigma(I)
_cod_data_source_file om200352d_si_002.cif
_cod_data_source_block jonbds32_3B
_cod_original_cell_volume 4506.7(9)
_cod_database_code 4064815

loop_
_symmetry_equiv_pos_as_xyz
'x, y, z'
'-x, y+1/2, -z+1/2'
'-x, -y, -z'
'x, -y-1/2, z-1/2'

loop_
_atom_site_label
_atom_site_type_symbol
_atom_site_fract_x
_atom_site_fract_y
_atom_site_fract_z
_atom_site_U_iso_or_equiv
_atom_site_adp_type
_atom_site_occupancy
_atom_site_symmetry_multiplicity
_atom_site_calc_flag
_atom_site_refinement_flags
_atom_site_disorder_assembly
_atom_site_disorder_group
Pt1 Pt 0.398315(7) 0.210064(10) 0.199094(8) 0.02045(3) Uani 1 1 d . . .
P1 P 0.45315(5) 0.09108(7) 0.15794(5) 0.01933(17) Uani 1 1 d . . .
P2 P 0.42408(5) 0.09719(8) 0.30107(6) 0.02271(18) Uani 1 1 d . . .
S1 S 0.33272(6) 0.31287(8) 0.24033(8) 0.0376(3) Uani 1 1 d . . .
C2 C 0.2987(2) 0.4235(3) 0.1829(3) 0.0399(11) Uani 1 1 d . . .
C3 C 0.3112(3) 0.4529(4) 0.1236(3) 0.0469(12) Uani 1 1 d . . .
H3 H 0.2886 0.5171 0.0993 0.056 Uiso 1 1 calc R . .
C4 C 0.3517(3) 0.4045(4) 0.0922(3) 0.0449(12) Uani 1 1 d . . .
H4 H 0.3560 0.4423 0.0523 0.054 Uiso 1 1 calc R . .
C5 C 0.3847(2) 0.3137(3) 0.1106(2) 0.0276(8) Uani 1 1 d . . .
H5 H 0.4058 0.2916 0.0787 0.033 Uiso 1 1 calc R . .
C6 C 0.4955(2) -0.0119(3) 0.2315(2) 0.0222(7) Uani 1 1 d . . .
H6A H 0.4944 -0.0787 0.2050 0.027 Uiso 1 1 calc R . .
H6B H 0.5476 0.0064 0.2661 0.027 Uiso 1 1 calc R . .
C7 C 0.4562(2) -0.0273(3) 0.2813(2) 0.0240(7) Uani 1 1 d . . .
H7A H 0.4904 -0.0608 0.3314 0.029 Uiso 1 1 calc R . .
H7B H 0.4137 -0.0748 0.2537 0.029 Uiso 1 1 calc R . .
C8 C 0.5280(2) 0.1372(3) 0.1392(2) 0.0231(7) Uani 1 1 d . . .
H8 H 0.5066 0.1905 0.0965 0.028 Uiso 1 1 calc R . .
C9 C 0.5875(2) 0.1925(3) 0.2113(2) 0.0294(8) Uani 1 1 d . . .
H9A H 0.6207 0.2303 0.1969 0.044 Uiso 1 1 calc R . .
H9B H 0.6154 0.1404 0.2515 0.044 Uiso 1 1 calc R . .
H9C H 0.5643 0.2421 0.2316 0.044 Uiso 1 1 calc R . .
C10 C 0.5616(2) 0.0510(3) 0.1117(2) 0.0329(9) Uani 1 1 d . . .
H10A H 0.6012 0.0804 0.1032 0.049 Uiso 1 1 calc R . .
H10B H 0.5236 0.0213 0.0627 0.049 Uiso 1 1 calc R . .
H10C H 0.5815 -0.0042 0.1514 0.049 Uiso 1 1 calc R . .
C11 C 0.3914(2) 0.0179(3) 0.0692(2) 0.0259(8) Uani 1 1 d . . .
H11 H 0.4212 -0.0370 0.0602 0.031 Uiso 1 1 calc R . .
C12 C 0.3314(2) -0.0378(3) 0.0803(3) 0.0366(10) Uani 1 1 d . . .
H12A H 0.2973 -0.0725 0.0315 0.055 Uiso 1 1 calc R . .
H12B H 0.3045 0.0136 0.0947 0.055 Uiso 1 1 calc R . .
H12C H 0.3538 -0.0901 0.1218 0.055 Uiso 1 1 calc R . .
C13 C 0.3575(2) 0.0883(3) -0.0030(2) 0.0338(9) Uani 1 1 d . . .
H13A H 0.3255 0.0463 -0.0488 0.051 Uiso 1 1 calc R . .
H13B H 0.3967 0.1199 -0.0111 0.051 Uiso 1 1 calc R . .
H13C H 0.3286 0.1437 0.0047 0.051 Uiso 1 1 calc R . .
C14 C 0.4977(2) 0.1385(3) 0.3969(2) 0.0344(9) Uani 1 1 d . . .
H14 H 0.5116 0.0763 0.4323 0.041 Uiso 1 1 calc R . .
C15 C 0.5661(2) 0.1731(4) 0.3917(3) 0.0404(10) Uani 1 1 d . . .
H15A H 0.6048 0.1921 0.4438 0.061 Uiso 1 1 calc R . .
H15B H 0.5542 0.2338 0.3570 0.061 Uiso 1 1 calc R . .
H15C H 0.5833 0.1154 0.3710 0.061 Uiso 1 1 calc R . .
C16 C 0.4725(3) 0.2249(4) 0.4339(3) 0.0465(12) Uani 1 1 d . . .
H16A H 0.5141 0.2475 0.4831 0.070 Uiso 1 1 calc R . .
H16B H 0.4334 0.1977 0.4441 0.070 Uiso 1 1 calc R . .
H16C H 0.4538 0.2846 0.3981 0.070 Uiso 1 1 calc R . .
C17 C 0.3476(2) 0.0583(3) 0.3199(2) 0.0318(9) Uani 1 1 d . . .
H17 H 0.3304 0.1235 0.3350 0.038 Uiso 1 1 calc R . .
C18 C 0.2829(2) 0.0174(3) 0.2464(3) 0.0366(10) Uani 1 1 d . . .
H18A H 0.2408 0.0068 0.2560 0.055 Uiso 1 1 calc R . .
H18B H 0.2962 -0.0495 0.2315 0.055 Uiso 1 1 calc R . .
H18C H 0.2699 0.0682 0.2041 0.055 Uiso 1 1 calc R . .
C19 C 0.3707(3) -0.0186(4) 0.3882(3) 0.0449(12) Uani 1 1 d . . .
H19A H 0.3274 -0.0394 0.3933 0.067 Uiso 1 1 calc R . .
H19B H 0.4064 0.0153 0.4366 0.067 Uiso 1 1 calc R . .
H19C H 0.3930 -0.0808 0.3784 0.067 Uiso 1 1 calc R . .
C20 C 0.2509(3) 0.4903(4) 0.2052(4) 0.0526(14) Uani 1 1 d . . .
H20A H 0.2334 0.5514 0.1707 0.079 Uiso 1 1 calc R . .
H20B H 0.2797 0.5138 0.2594 0.079 Uiso 1 1 calc R . .
H20C H 0.2088 0.4490 0.2001 0.079 Uiso 1 1 calc R . .
Pt2 Pt 0.091132(8) -0.010379(10) 0.263748(8) 0.02032(3) Uani 1 1 d D . .
P3 P 0.01415(5) 0.10698(8) 0.17518(5) 0.02343(19) Uani 1 1 d . A .
P4 P 0.09090(5) 0.09913(7) 0.35675(5) 0.02100(18) Uani 1 1 d . A .
S2 S 0.17695(18) -0.11308(19) 0.36032(12) 0.0287(4) Uani 0.740(3) 1 d PD A 1
C22 C 0.2054(3) -0.2159(4) 0.3225(3) 0.0266(11) Uani 0.740(3) 1 d PD A 1
C23 C 0.1776(4) -0.2415(5) 0.2466(3) 0.0351(13) Uani 0.740(3) 1 d PD A 1
H23 H 0.1996 -0.3010 0.2365 0.042 Uiso 0.740(3) 1 calc PR A 1
C24 C 0.1215(4) -0.1946(6) 0.1801(4) 0.0443(19) Uani 0.740(3) 1 d PD A 1
H24 H 0.1076 -0.2288 0.1317 0.053 Uiso 0.740(3) 1 calc PR A 1
C25 C 0.0871(10) -0.1106(11) 0.1778(7) 0.027(3) Uani 0.740(3) 1 d PD A 1
H25 H 0.0527 -0.0898 0.1265 0.033 Uiso 0.740(3) 1 calc PR A 1
C40 C 0.2669(3) -0.2804(4) 0.3850(4) 0.0373(13) Uani 0.740(3) 1 d PD A 1
H40A H 0.2708 -0.3477 0.3628 0.056 Uiso 0.740(3) 1 calc PR A 1
H40B H 0.2562 -0.2929 0.4284 0.056 Uiso 0.740(3) 1 calc PR A 1
H40C H 0.3135 -0.2423 0.4040 0.056 Uiso 0.740(3) 1 calc PR A 1
S2' S 0.0864(7) -0.1058(8) 0.1624(4) 0.0237(16) Uani 0.260(3) 1 d PD A 5
C22' C 0.1533(11) -0.2020(16) 0.2034(10) 0.0443(19) Uani 0.260(3) 1 d PD A 5
C23' C 0.1918(12) -0.2312(17) 0.2773(9) 0.0351(13) Uani 0.260(3) 1 d PD A 5
H23' H 0.2177 -0.2953 0.2840 0.042 Uiso 0.260(3) 1 calc PR A 5
C24' C 0.2017(10) -0.1868(12) 0.3461(10) 0.0266(11) Uani 0.260(3) 1 d PD A 5
H24' H 0.2318 -0.2228 0.3933 0.032 Uiso 0.260(3) 1 calc PR A 5
C25' C 0.173(2) -0.100(3) 0.3502(13) 0.0287(4) Uani 0.260(3) 1 d PD A 5
H25' H 0.1918 -0.0720 0.4014 0.034 Uiso 0.260(3) 1 calc PR A 5
C40' C 0.1539(10) -0.2711(12) 0.1397(9) 0.0373(13) Uani 0.260(3) 1 d PD A 5
H40D H 0.1230 -0.2393 0.0886 0.056 Uiso 0.260(3) 1 calc PR A 5
H40E H 0.1347 -0.3406 0.1418 0.056 Uiso 0.260(3) 1 calc PR A 5
H40F H 0.2043 -0.2777 0.1478 0.056 Uiso 0.260(3) 1 calc PR A 5
C26 C -0.0126(2) 0.2070(3) 0.2249(2) 0.0268(8) Uani 1 1 d . . .
H26A H -0.0207 0.2744 0.1968 0.032 Uiso 1 1 calc R A .
H26B H -0.0595 0.1861 0.2233 0.032 Uiso 1 1 calc R . .
C27 C 0.0458(2) 0.2221(3) 0.3099(2) 0.0260(8) Uani 1 1 d . A .
H27A H 0.0225 0.2531 0.3396 0.031 Uiso 1 1 calc R . .
H27B H 0.0834 0.2720 0.3119 0.031 Uiso 1 1 calc R . .
C28 C -0.0734(2) 0.0585(3) 0.0966(2) 0.0292(8) Uani 1 1 d . . .
H28 H -0.0613 0.0041 0.0674 0.035 Uiso 1 1 calc R A .
C29 C -0.1179(2) 0.0044(3) 0.1306(3) 0.0324(9) Uani 1 1 d . A .
H29A H -0.1596 -0.0324 0.0890 0.049 Uiso 1 1 calc R . .
H29B H -0.1360 0.0569 0.1543 0.049 Uiso 1 1 calc R . .
H29C H -0.0866 -0.0460 0.1705 0.049 Uiso 1 1 calc R . .
C30 C -0.1195(2) 0.1426(4) 0.0375(2) 0.0392(10) Uani 1 1 d . A .
H30A H -0.1655 0.1116 -0.0020 0.059 Uiso 1 1 calc R . .
H30B H -0.0919 0.1709 0.0120 0.059 Uiso 1 1 calc R . .
H30C H -0.1305 0.1992 0.0645 0.059 Uiso 1 1 calc R . .
C31 C 0.0544(2) 0.1843(3) 0.1241(2) 0.0318(9) Uani 1 1 d . . .
H31 H 0.0186 0.2407 0.0937 0.038 Uiso 1 1 calc R A .
C32 C 0.1259(2) 0.2369(3) 0.1817(2) 0.0335(9) Uani 1 1 d . A .
H32A H 0.1461 0.2767 0.1530 0.050 Uiso 1 1 calc R . .
H32B H 0.1613 0.1833 0.2137 0.050 Uiso 1 1 calc R . .
H32C H 0.1162 0.2845 0.2155 0.050 Uiso 1 1 calc R . .
C33 C 0.0676(3) 0.1177(4) 0.0668(3) 0.0431(12) Uani 1 1 d . A .
H33A H 0.0833 0.1628 0.0365 0.065 Uiso 1 1 calc R . .
H33B H 0.0221 0.0815 0.0315 0.065 Uiso 1 1 calc R . .
H33C H 0.1060 0.0659 0.0957 0.065 Uiso 1 1 calc R . .
C34 C 0.0408(2) 0.0538(3) 0.4087(2) 0.0275(8) Uani 1 1 d . . .
H34 H 0.0363 0.1147 0.4387 0.033 Uiso 1 1 calc R A .
C35 C -0.0368(2) 0.0191(4) 0.3506(3) 0.0369(10) Uani 1 1 d . A .
H35A H -0.0622 -0.0068 0.3791 0.055 Uiso 1 1 calc R . .
H35B H -0.0341 -0.0370 0.3176 0.055 Uiso 1 1 calc R . .
H35C H -0.0639 0.0787 0.3179 0.055 Uiso 1 1 calc R . .
C36 C 0.0818(2) -0.0334(3) 0.4671(3) 0.0360(10) Uani 1 1 d . A .
H36A H 0.0531 -0.0556 0.4929 0.054 Uiso 1 1 calc R . .
H36B H 0.1298 -0.0073 0.5063 0.054 Uiso 1 1 calc R . .
H36C H 0.0888 -0.0931 0.4395 0.054 Uiso 1 1 calc R . .
C37 C 0.1815(2) 0.1407(3) 0.4341(2) 0.0230(7) Uani 1 1 d . . .
H37 H 0.2066 0.0768 0.4648 0.028 Uiso 1 1 calc R A .
C38 C 0.2283(2) 0.1820(3) 0.3981(2) 0.0291(8) Uani 1 1 d . A .
H38A H 0.2796 0.1879 0.4386 0.044 Uiso 1 1 calc R . .
H38B H 0.2101 0.2510 0.3749 0.044 Uiso 1 1 calc R . .
H38C H 0.2252 0.1334 0.3575 0.044 Uiso 1 1 calc R . .
C39 C 0.1771(2) 0.2194(3) 0.4912(2) 0.0310(9) Uani 1 1 d . A .
H39A H 0.2269 0.2370 0.5315 0.046 Uiso 1 1 calc R . .
H39B H 0.1495 0.1885 0.5157 0.046 Uiso 1 1 calc R . .
H39C H 0.1522 0.2831 0.4629 0.046 Uiso 1 1 calc R . .

loop_
_atom_site_aniso_label
_atom_site_aniso_U_11
_atom_site_aniso_U_22
_atom_site_aniso_U_33
_atom_site_aniso_U_23
_atom_site_aniso_U_13
_atom_site_aniso_U_12
Pt1 0.01674(6) 0.01707(6) 0.02537(7) -0.00213(5) 0.00811(5) 0.00085(5)
P1 0.0190(4) 0.0199(4) 0.0187(4) 0.0013(3) 0.0086(4) 0.0031(3)
P2 0.0240(5) 0.0233(4) 0.0246(4) -0.0024(4) 0.0145(4) -0.0016(4)
S1 0.0273(5) 0.0296(5) 0.0587(7) -0.0139(5) 0.0225(5) -0.0008(4)
C2 0.0166(18) 0.030(2) 0.061(3) -0.024(2) 0.0080(19) -0.0019(16)
C3 0.028(2) 0.045(3) 0.047(3) -0.010(2) 0.001(2) -0.004(2)
C4 0.037(3) 0.037(2) 0.038(2) -0.001(2) -0.001(2) -0.004(2)
C5 0.0190(17) 0.0197(17) 0.0308(19) -0.0010(14) 0.0008(15) -0.0031(13)
C6 0.0224(17) 0.0202(16) 0.0248(17) -0.0002(13) 0.0117(14) 0.0031(13)
C7 0.0250(18) 0.0237(17) 0.0258(17) 0.0039(14) 0.0140(15) 0.0034(14)
C8 0.0216(17) 0.0249(17) 0.0239(17) 0.0082(14) 0.0116(15) 0.0058(14)
C9 0.028(2) 0.0225(18) 0.042(2) -0.0034(16) 0.0206(19) -0.0030(15)
C10 0.030(2) 0.042(2) 0.030(2) -0.0045(18) 0.0174(18) 0.0030(18)
C11 0.0266(19) 0.0250(18) 0.0221(17) -0.0055(14) 0.0081(15) 0.0043(15)
C12 0.035(2) 0.038(2) 0.031(2) -0.0096(18) 0.0100(19) -0.0101(19)
C13 0.038(2) 0.036(2) 0.0193(17) -0.0024(16) 0.0071(17) 0.0053(18)
C14 0.037(2) 0.040(2) 0.0256(19) -0.0046(17) 0.0139(18) -0.0012(19)
C15 0.034(2) 0.049(3) 0.034(2) -0.009(2) 0.012(2) -0.006(2)
C16 0.050(3) 0.057(3) 0.036(2) -0.018(2) 0.023(2) -0.007(2)
C17 0.031(2) 0.037(2) 0.038(2) 0.0004(18) 0.0252(19) 0.0000(17)
C18 0.030(2) 0.041(2) 0.047(3) -0.003(2) 0.025(2) -0.0046(18)
C19 0.045(3) 0.056(3) 0.047(3) 0.006(2) 0.032(2) -0.007(2)
C20 0.024(2) 0.040(3) 0.081(4) -0.021(3) 0.014(2) 0.0051(19)
Pt2 0.02109(6) 0.01956(6) 0.02344(6) -0.00407(5) 0.01307(5) -0.00196(5)
P3 0.0218(5) 0.0261(5) 0.0210(4) -0.0027(4) 0.0089(4) -0.0041(4)
P4 0.0203(4) 0.0224(4) 0.0209(4) -0.0032(3) 0.0102(4) 0.0013(3)
S2 0.0303(8) 0.0227(9) 0.0385(9) -0.0003(6) 0.0206(8) 0.0025(6)
C22 0.030(2) 0.024(3) 0.031(3) -0.003(2) 0.018(2) -0.002(2)
C23 0.036(4) 0.043(3) 0.026(3) -0.004(3) 0.014(3) -0.003(3)
C24 0.053(5) 0.049(3) 0.049(5) -0.022(3) 0.038(4) -0.030(4)
C25 0.044(5) 0.025(4) 0.021(4) -0.008(4) 0.022(4) -0.017(3)
C40 0.041(3) 0.032(3) 0.043(3) 0.005(2) 0.023(3) 0.011(2)
S2' 0.031(3) 0.020(2) 0.022(3) 0.000(2) 0.014(3) 0.001(2)
C22' 0.053(5) 0.049(3) 0.049(5) -0.022(3) 0.038(4) -0.030(4)
C23' 0.036(4) 0.043(3) 0.026(3) -0.004(3) 0.014(3) -0.003(3)
C24' 0.030(2) 0.024(3) 0.031(3) -0.003(2) 0.018(2) -0.002(2)
C25' 0.0303(8) 0.0227(9) 0.0385(9) -0.0003(6) 0.0206(8) 0.0025(6)
C40' 0.041(3) 0.032(3) 0.043(3) 0.005(2) 0.023(3) 0.011(2)
C26 0.0275(19) 0.0264(18) 0.0241(17) 0.0000(15) 0.0100(16) 0.0042(15)
C27 0.0256(18) 0.0225(17) 0.0267(18) -0.0012(14) 0.0096(16) 0.0053(14)
C28 0.0252(19) 0.034(2) 0.0261(18) -0.0055(16) 0.0104(16) -0.0033(16)
C29 0.0249(19) 0.030(2) 0.036(2) -0.0035(17) 0.0092(18) -0.0061(16)
C30 0.027(2) 0.054(3) 0.0243(19) 0.0081(19) 0.0021(17) -0.007(2)
C31 0.031(2) 0.037(2) 0.0275(19) 0.0021(17) 0.0139(17) -0.0089(17)
C32 0.029(2) 0.036(2) 0.034(2) -0.0012(18) 0.0137(18) -0.0081(17)
C33 0.050(3) 0.056(3) 0.034(2) -0.007(2) 0.028(2) -0.020(2)
C34 0.029(2) 0.0296(19) 0.0274(19) -0.0038(15) 0.0164(17) 0.0001(16)
C35 0.029(2) 0.047(3) 0.041(2) -0.003(2) 0.021(2) -0.0042(19)
C36 0.039(2) 0.045(3) 0.035(2) 0.0029(19) 0.026(2) 0.0027(19)
C37 0.0220(17) 0.0242(17) 0.0204(16) -0.0056(13) 0.0080(14) 0.0026(14)
C38 0.0235(19) 0.036(2) 0.0271(19) -0.0081(16) 0.0109(16) -0.0027(16)
C39 0.035(2) 0.032(2) 0.0229(18) -0.0066(16) 0.0112(17) -0.0016(17)

loop_
_atom_type_symbol
_atom_type_description
_atom_type_scat_dispersion_real
_atom_type_scat_dispersion_imag
_atom_type_scat_source
C C 0.0033 0.0016 'International Tables Vol C Tables 4.2.6.8 and 6.1.1.4'
H H 0.0000 0.0000 'International Tables Vol C Tables 4.2.6.8 and 6.1.1.4'
P P 0.1023 0.0942 'International Tables Vol C Tables 4.2.6.8 and 6.1.1.4'
S S 0.1246 0.1234 'International Tables Vol C Tables 4.2.6.8 and 6.1.1.4'
Pt Pt -1.7033 8.3905 'International Tables Vol C Tables 4.2.6.8 and 6.1.1.4'

loop_
_geom_angle_atom_site_label_1
_geom_angle_atom_site_label_2
_geom_angle_atom_site_label_3
_geom_angle
C5 Pt1 P1 91.75(12)
C5 Pt1 S1 93.01(12)
P1 Pt1 S1 172.36(4)
C5 Pt1 P2 175.06(11)
P1 Pt1 P2 86.10(3)
S1 Pt1 P2 89.61(4)
C6 P1 C8 104.31(16)
C6 P1 C11 103.38(17)
C8 P1 C11 104.63(18)
C6 P1 Pt1 109.98(12)
C8 P1 Pt1 117.49(12)
C11 P1 Pt1 115.58(13)
C7 P2 C14 104.65(19)
C7 P2 C17 103.62(18)
C14 P2 C17 104.62(19)
C7 P2 Pt1 108.85(12)
C14 P2 Pt1 115.94(15)
C17 P2 Pt1 117.74(14)
C2 S1 Pt1 111.74(17)
C3 C2 C20 120.0(5)
C3 C2 S1 126.6(4)
C20 C2 S1 113.3(4)
C2 C3 C4 130.3(5)
C2 C3 H3 114.8
C4 C3 H3 114.8
C5 C4 C3 128.2(5)
C5 C4 H4 115.9
C3 C4 H4 115.9
C4 C5 Pt1 129.8(4)
C4 C5 H5 115.1
Pt1 C5 H5 115.1
C7 C6 P1 112.5(2)
C7 C6 H6A 109.1
P1 C6 H6A 109.1
C7 C6 H6B 109.1
P1 C6 H6B 109.1
H6A C6 H6B 107.8
C6 C7 P2 111.7(2)
C6 C7 H7A 109.3
P2 C7 H7A 109.3
C6 C7 H7B 109.3
P2 C7 H7B 109.3
H7A C7 H7B 107.9
C10 C8 C9 110.7(3)
C10 C8 P1 113.5(3)
C9 C8 P1 110.6(2)
C10 C8 H8 107.2
C9 C8 H8 107.2
P1 C8 H8 107.2
C8 C9 H9A 109.5
C8 C9 H9B 109.5
H9A C9 H9B 109.5
C8 C9 H9C 109.5
H9A C9 H9C 109.5
H9B C9 H9C 109.5
C8 C10 H10A 109.5
C8 C10 H10B 109.5
H10A C10 H10B 109.5
C8 C10 H10C 109.5
H10A C10 H10C 109.5
H10B C10 H10C 109.5
C12 C11 C13 110.6(3)
C12 C11 P1 110.7(3)
C13 C11 P1 112.1(3)
C12 C11 H11 107.8
C13 C11 H11 107.8
P1 C11 H11 107.8
C11 C12 H12A 109.5
C11 C12 H12B 109.5
H12A C12 H12B 109.5
C11 C12 H12C 109.5
H12A C12 H12C 109.5
H12B C12 H12C 109.5
C11 C13 H13A 109.5
C11 C13 H13B 109.5
H13A C13 H13B 109.5
C11 C13 H13C 109.5
H13A C13 H13C 109.5
H13B C13 H13C 109.5
C15 C14 C16 110.6(4)
C15 C14 P2 111.4(3)
C16 C14 P2 112.3(3)
C15 C14 H14 107.5
C16 C14 H14 107.5
P2 C14 H14 107.5
C14 C15 H15A 109.5
C14 C15 H15B 109.5
H15A C15 H15B 109.5
C14 C15 H15C 109.5
H15A C15 H15C 109.5
H15B C15 H15C 109.5
C14 C16 H16A 109.5
C14 C16 H16B 109.5
H16A C16 H16B 109.5
C14 C16 H16C 109.5
H16A C16 H16C 109.5
H16B C16 H16C 109.5
C18 C17 C19 111.8(4)
C18 C17 P2 111.2(3)
C19 C17 P2 113.3(3)
C18 C17 H17 106.7
C19 C17 H17 106.7
P2 C17 H17 106.7
C17 C18 H18A 109.5
C17 C18 H18B 109.5
H18A C18 H18B 109.5
C17 C18 H18C 109.5
H18A C18 H18C 109.5
H18B C18 H18C 109.5
C17 C19 H19A 109.5
C17 C19 H19B 109.5
H19A C19 H19B 109.5
C17 C19 H19C 109.5
H19A C19 H19C 109.5
H19B C19 H19C 109.5
C2 C20 H20A 109.5
C2 C20 H20B 109.5
H20A C20 H20B 109.5
C2 C20 H20C 109.5
H20A C20 H20C 109.5
H20B C20 H20C 109.5
C25 Pt2 C25' 91.2(11)
C25 Pt2 P3 92.8(5)
C25' Pt2 P3 171.6(12)
C25 Pt2 S2' 5.8(7)
C25' Pt2 S2' 95.4(7)
P3 Pt2 S2' 88.1(3)
C25 Pt2 P4 177.8(5)
C25' Pt2 P4 90.0(8)
P3 Pt2 P4 86.25(3)
S2' Pt2 P4 174.2(3)
C25 Pt2 S2 91.7(4)
C25' Pt2 S2 2.8(14)
P3 Pt2 S2 173.57(9)
S2' Pt2 S2 96.0(3)
P4 Pt2 S2 89.48(7)
C26 P3 C28 104.48(18)
C26 P3 C31 103.47(19)
C28 P3 C31 104.32(18)
C26 P3 Pt2 109.66(12)
C28 P3 Pt2 118.09(14)
C31 P3 Pt2 115.35(15)
C27 P4 C37 103.97(17)
C27 P4 C34 104.81(18)
C37 P4 C34 105.03(17)
C27 P4 Pt2 108.72(13)
C37 P4 Pt2 116.26(11)
C34 P4 Pt2 116.77(13)
C22 S2 Pt2 111.8(2)
C23 C22 C40 120.5(6)
C23 C22 S2 126.3(5)
C40 C22 S2 113.2(4)
C22 C23 C24 130.3(6)
C22 C23 H23 114.8
C24 C23 H23 114.8
C25 C24 C23 126.7(9)
C25 C24 H24 116.7
C23 C24 H24 116.7
C24 C25 Pt2 132.8(11)
C24 C25 H25 113.6
Pt2 C25 H25 113.6
C22' S2' Pt2 106.3(6)
C23' C22' C40' 119.1(15)
C23' C22' S2' 129.7(14)
C40' C22' S2' 110.2(11)
C22' C23' C24' 132.4(17)
C22' C23' H23' 113.8
C24' C23' H23' 113.8
C25' C24' C23' 124.0(18)
C25' C24' H24' 118.0
C23' C24' H24' 118.0
C24' C25' Pt2 130.7(18)
C24' C25' H25' 114.7
Pt2 C25' H25' 114.7
C22' C40' H40D 109.5
C22' C40' H40E 109.5
H40D C40' H40E 109.5
C22' C40' H40F 109.5
H40D C40' H40F 109.5
H40E C40' H40F 109.5
C27 C26 P3 112.1(3)
C27 C26 H26A 109.2
P3 C26 H26A 109.2
C27 C26 H26B 109.2
P3 C26 H26B 109.2
H26A C26 H26B 107.9
C26 C27 P4 112.7(3)
C26 C27 H27A 109.1
P4 C27 H27A 109.1
C26 C27 H27B 109.1
P4 C27 H27B 109.1
H27A C27 H27B 107.8
C29 C28 C30 110.8(3)
C29 C28 P3 110.4(3)
C30 C28 P3 114.0(3)
C29 C28 H28 107.1
C30 C28 H28 107.1
P3 C28 H28 107.1
C28 C29 H29A 109.5
C28 C29 H29B 109.5
H29A C29 H29B 109.5
C28 C29 H29C 109.5
H29A C29 H29C 109.5
H29B C29 H29C 109.5
C28 C30 H30A 109.5
C28 C30 H30B 109.5
H30A C30 H30B 109.5
C28 C30 H30C 109.5
H30A C30 H30C 109.5
H30B C30 H30C 109.5
C33 C31 C32 109.8(4)
C33 C31 P3 111.9(3)
C32 C31 P3 111.3(3)
C33 C31 H31 107.9
C32 C31 H31 107.9
P3 C31 H31 107.9
C31 C32 H32A 109.5
C31 C32 H32B 109.5
H32A C32 H32B 109.5
C31 C32 H32C 109.5
H32A C32 H32C 109.5
H32B C32 H32C 109.5
C31 C33 H33A 109.5
C31 C33 H33B 109.5
H33A C33 H33B 109.5
C31 C33 H33C 109.5
H33A C33 H33C 109.5
H33B C33 H33C 109.5
C35 C34 C36 111.0(3)
C35 C34 P4 110.5(3)
C36 C34 P4 112.1(3)
C35 C34 H34 107.7
C36 C34 H34 107.7
P4 C34 H34 107.7
C34 C35 H35A 109.5
C34 C35 H35B 109.5
H35A C35 H35B 109.5
C34 C35 H35C 109.5
H35A C35 H35C 109.5
H35B C35 H35C 109.5
C34 C36 H36A 109.5
C34 C36 H36B 109.5
H36A C36 H36B 109.5
C34 C36 H36C 109.5
H36A C36 H36C 109.5
H36B C36 H36C 109.5
C38 C37 C39 111.8(3)
C38 C37 P4 110.1(2)
C39 C37 P4 113.4(3)
C38 C37 H37 107.1
C39 C37 H37 107.1
P4 C37 H37 107.1
C37 C38 H38A 109.5
C37 C38 H38B 109.5
H38A C38 H38B 109.5
C37 C38 H38C 109.5
H38A C38 H38C 109.5
H38B C38 H38C 109.5
C37 C39 H39A 109.5
C37 C39 H39B 109.5
H39A C39 H39B 109.5
C37 C39 H39C 109.5
H39A C39 H39C 109.5
H39B C39 H39C 109.5

loop_
_geom_bond_atom_site_label_1
_geom_bond_atom_site_label_2
_geom_bond_distance
Pt1 C5 2.080(4)
Pt1 P1 2.2518(9)
Pt1 S1 2.2820(10)
Pt1 P2 2.2994(10)
P1 C6 1.831(4)
P1 C8 1.840(4)
P1 C11 1.844(4)
P2 C7 1.829(4)
P2 C14 1.841(4)
P2 C17 1.846(4)
S1 C2 1.730(5)
C2 C3 1.345(7)
C2 C20 1.512(6)
C3 C4 1.390(7)
C3 H3 0.9500
C4 C5 1.306(6)
C4 H4 0.9500
C5 H5 0.9500
C6 C7 1.538(5)
C6 H6A 0.9900
C6 H6B 0.9900
C7 H7A 0.9900
C7 H7B 0.9900
C8 C10 1.525(5)
C8 C9 1.531(5)
C8 H8 1.0000
C9 H9A 0.9800
C9 H9B 0.9800
C9 H9C 0.9800
C10 H10A 0.9800
C10 H10B 0.9800
C10 H10C 0.9800
C11 C12 1.526(6)
C11 C13 1.529(5)
C11 H11 1.0000
C12 H12A 0.9800
C12 H12B 0.9800
C12 H12C 0.9800
C13 H13A 0.9800
C13 H13B 0.9800
C13 H13C 0.9800
C14 C15 1.525(6)
C14 C16 1.534(6)
C14 H14 1.0000
C15 H15A 0.9800
C15 H15B 0.9800
C15 H15C 0.9800
C16 H16A 0.9800
C16 H16B 0.9800
C16 H16C 0.9800
C17 C18 1.516(6)
C17 C19 1.535(6)
C17 H17 1.0000
C18 H18A 0.9800
C18 H18B 0.9800
C18 H18C 0.9800
C19 H19A 0.9800
C19 H19B 0.9800
C19 H19C 0.9800
C20 H20A 0.9800
C20 H20B 0.9800
C20 H20C 0.9800
Pt2 C25 2.072(10)
Pt2 C25' 2.074(11)
Pt2 P3 2.2695(10)
Pt2 S2' 2.277(5)
Pt2 P4 2.2848(9)
Pt2 S2 2.2897(17)
P3 C26 1.834(4)
P3 C28 1.838(4)
P3 C31 1.850(4)
P4 C27 1.832(4)
P4 C37 1.841(4)
P4 C34 1.844(4)
S2 C22 1.735(6)
C22 C23 1.346(8)
C22 C40 1.520(8)
C23 C24 1.400(10)
C23 H23 0.9500
C24 C25 1.274(15)
C24 H24 0.9500
C25 H25 0.9500
C40 H40A 0.9800
C40 H40B 0.9800
C40 H40C 0.9800
S2' C22' 1.736(17)
C22' C23' 1.324(17)
C22' C40' 1.522(12)
C23' C24' 1.376(15)
C23' H23' 0.9500
C24' C25' 1.28(2)
C24' H24' 0.9500
C25' H25' 0.9500
C40' H40D 0.9800
C40' H40E 0.9800
C40' H40F 0.9800
C26 C27 1.531(5)
C26 H26A 0.9900
C26 H26B 0.9900
C27 H27A 0.9900
C27 H27B 0.9900
C28 C29 1.524(6)
C28 C30 1.531(6)
C28 H28 1.0000
C29 H29A 0.9800
C29 H29B 0.9800
C29 H29C 0.9800
C30 H30A 0.9800
C30 H30B 0.9800
C30 H30C 0.9800
C31 C33 1.522(6)
C31 C32 1.524(6)
C31 H31 1.0000
C32 H32A 0.9800
C32 H32B 0.9800
C32 H32C 0.9800
C33 H33A 0.9800
C33 H33B 0.9800
C33 H33C 0.9800
C34 C35 1.526(6)
C34 C36 1.528(6)
C34 H34 1.0000
C35 H35A 0.9800
C35 H35B 0.9800
C35 H35C 0.9800
C36 H36A 0.9800
C36 H36B 0.9800
C36 H36C 0.9800
C37 C38 1.526(5)
C37 C39 1.529(5)
C37 H37 1.0000
C38 H38A 0.9800
C38 H38B 0.9800
C38 H38C 0.9800
C39 H39A 0.9800
C39 H39B 0.9800
C39 H39C 0.9800

loop_
_geom_torsion_atom_site_label_1
_geom_torsion_atom_site_label_2
_geom_torsion_atom_site_label_3
_geom_torsion_atom_site_label_4
_geom_torsion
C5 Pt1 P1 C6 168.12(16)
S1 Pt1 P1 C6 -63.3(3)
P2 Pt1 P1 C6 -7.42(13)
C5 Pt1 P1 C8 49.06(17)
S1 Pt1 P1 C8 177.6(3)
P2 Pt1 P1 C8 -126.48(13)
C5 Pt1 P1 C11 -75.33(17)
S1 Pt1 P1 C11 53.2(3)
P2 Pt1 P1 C11 109.13(14)
C5 Pt1 P2 C7 -74.4(13)
P1 Pt1 P2 C7 -10.17(14)
S1 Pt1 P2 C7 163.51(14)
C5 Pt1 P2 C14 43.2(13)
P1 Pt1 P2 C14 107.43(16)
S1 Pt1 P2 C14 -78.89(16)
C5 Pt1 P2 C17 168.1(13)
P1 Pt1 P2 C17 -127.60(16)
S1 Pt1 P2 C17 46.08(16)
C5 Pt1 S1 C2 2.05(18)
P1 Pt1 S1 C2 -126.5(3)
P2 Pt1 S1 C2 177.85(15)
Pt1 S1 C2 C3 -3.9(4)
Pt1 S1 C2 C20 176.4(3)
C20 C2 C3 C4 -179.1(4)
S1 C2 C3 C4 1.2(7)
C2 C3 C4 C5 4.3(8)
C3 C4 C5 Pt1 -5.7(7)
P1 Pt1 C5 C4 176.1(4)
S1 Pt1 C5 C4 2.0(4)
P2 Pt1 C5 C4 -119.9(12)
C8 P1 C6 C7 154.6(3)
C11 P1 C6 C7 -96.3(3)
Pt1 P1 C6 C7 27.7(3)
P1 C6 C7 P2 -36.7(3)
C14 P2 C7 C6 -95.0(3)
C17 P2 C7 C6 155.7(3)
Pt1 P2 C7 C6 29.6(3)
C6 P1 C8 C10 58.0(3)
C11 P1 C8 C10 -50.3(3)
Pt1 P1 C8 C10 180.0(2)
C6 P1 C8 C9 -67.1(3)
C11 P1 C8 C9 -175.4(3)
Pt1 P1 C8 C9 54.9(3)
C6 P1 C11 C12 63.6(3)
C8 P1 C11 C12 172.5(3)
Pt1 P1 C11 C12 -56.6(3)
C6 P1 C11 C13 -172.5(3)
C8 P1 C11 C13 -63.5(3)
Pt1 P1 C11 C13 67.3(3)
C7 P2 C14 C15 71.1(3)
C17 P2 C14 C15 179.7(3)
Pt1 P2 C14 C15 -48.9(4)
C7 P2 C14 C16 -164.3(3)
C17 P2 C14 C16 -55.7(4)
Pt1 P2 C14 C16 75.8(3)
C7 P2 C17 C18 -68.2(3)
C14 P2 C17 C18 -177.6(3)
Pt1 P2 C17 C18 52.0(3)
C7 P2 C17 C19 58.8(4)
C14 P2 C17 C19 -50.7(4)
Pt1 P2 C17 C19 179.0(3)
C25 Pt2 P3 C26 170.8(5)
C25' Pt2 P3 C26 -71(7)
S2' Pt2 P3 C26 174.2(4)
P4 Pt2 P3 C26 -7.28(14)
S2 Pt2 P3 C26 -55.7(8)
C25 Pt2 P3 C28 51.3(5)
C25' Pt2 P3 C28 170(7)
S2' Pt2 P3 C28 54.8(4)
P4 Pt2 P3 C28 -126.72(15)
S2 Pt2 P3 C28 -175.1(8)
C25 Pt2 P3 C31 -72.9(5)
C25' Pt2 P3 C31 45(7)
S2' Pt2 P3 C31 -69.5(4)
P4 Pt2 P3 C31 109.01(15)
S2 Pt2 P3 C31 60.6(8)
C25 Pt2 P4 C27 -73(11)
C25' Pt2 P4 C27 162.5(14)
P3 Pt2 P4 C27 -10.01(14)
S2' Pt2 P4 C27 5(3)
S2 Pt2 P4 C27 165.18(17)
C25 Pt2 P4 C37 170(11)
C25' Pt2 P4 C37 45.6(14)
P3 Pt2 P4 C37 -126.84(14)
S2' Pt2 P4 C37 -112(3)
S2 Pt2 P4 C37 48.36(17)
C25 Pt2 P4 C34 45(11)
C25' Pt2 P4 C34 -79.3(14)
P3 Pt2 P4 C34 108.23(15)
S2' Pt2 P4 C34 123(3)
S2 Pt2 P4 C34 -76.58(17)
C25 Pt2 S2 C22 5.1(6)
C25' Pt2 S2 C22 -76(18)
P3 Pt2 S2 C22 -128.5(7)
S2' Pt2 S2 C22 1.2(4)
P4 Pt2 S2 C22 -176.8(3)
Pt2 S2 C22 C23 -5.8(7)
Pt2 S2 C22 C40 175.2(4)
C40 C22 C23 C24 179.6(7)
S2 C22 C23 C24 0.8(11)
C22 C23 C24 C25 4.8(16)
C23 C24 C25 Pt2 -3(2)
C25' Pt2 C25 C24 1(2)
P3 Pt2 C25 C24 173.6(16)
S2' Pt2 C25 C24 137(10)
P4 Pt2 C25 C24 -123(10)
S2 Pt2 C25 C24 -1.7(16)
C25 Pt2 S2' C22' -47(8)
C25' Pt2 S2' C22' -2.2(17)
P3 Pt2 S2' C22' 170.1(10)
P4 Pt2 S2' C22' 155(3)
S2 Pt2 S2' C22' -4.9(10)
Pt2 S2' C22' C23' 12(3)
Pt2 S2' C22' C40' 179.4(13)
C40' C22' C23' C24' -180(2)
S2' C22' C23' C24' -13(5)
C22' C23' C24' C25' -1(5)
C23' C24' C25' Pt2 12(6)
C25 Pt2 C25' C24' -4(4)
P3 Pt2 C25' C24' -123(5)
S2' Pt2 C25' C24' -8(4)
P4 Pt2 C25' C24' 174(4)
S2 Pt2 C25' C24' 95(19)
C28 P3 C26 C27 154.7(3)
C31 P3 C26 C27 -96.4(3)
Pt2 P3 C26 C27 27.2(3)
P3 C26 C27 P4 -36.4(4)
C37 P4 C27 C26 154.0(3)
C34 P4 C27 C26 -96.0(3)
Pt2 P4 C27 C26 29.6(3)
C26 P3 C28 C29 -64.5(3)
C31 P3 C28 C29 -172.8(3)
Pt2 P3 C28 C29 57.6(3)
C26 P3 C28 C30 61.0(3)
C31 P3 C28 C30 -47.3(3)
Pt2 P3 C28 C30 -176.9(2)
C26 P3 C31 C33 -169.5(3)
C28 P3 C31 C33 -60.5(4)
Pt2 P3 C31 C33 70.7(3)
C26 P3 C31 C32 67.2(3)
C28 P3 C31 C32 176.2(3)
Pt2 P3 C31 C32 -52.6(3)
C27 P4 C34 C35 69.5(3)
C37 P4 C34 C35 178.7(3)
Pt2 P4 C34 C35 -50.9(3)
C27 P4 C34 C36 -166.2(3)
C37 P4 C34 C36 -56.9(3)
Pt2 P4 C34 C36 73.5(3)
C27 P4 C37 C38 -69.3(3)
C34 P4 C37 C38 -179.1(3)
Pt2 P4 C37 C38 50.2(3)
C27 P4 C37 C39 56.8(3)
C34 P4 C37 C39 -53.0(3)
Pt2 P4 C37 C39 176.2(2)
